data_4342966
loop_
_publ_author_name
'Read, Cory M.'
'Gordon, Elijah E.'
'Smith, Mark D.'
'Yeon, Jeongho'
'Morrison, Gregory'
'Whangbo, Myung-Hwan'
'Zur Loye, Hans-Conrad'

_publ_section_title
;
 Synthesis of the Layered Quaternary Uranium-Containing Oxide Cs2Mn3U6O22
 and Characterization of its Magnetic Properties.
;
_journal_issue 11
_journal_name_full 'Inorganic chemistry'
_journal_page_first 5495
_journal_page_last 5503
_journal_paper_doi 10.1021/acs.inorgchem.5b00552
_journal_volume 54
_journal_year 2015
_chemical_formula_moiety '0.5(Cs4.03 Mn6 O44 U12)'
_chemical_formula_sum 'Cs2.02 Mn3 O22 U6'
_chemical_formula_weight 2212.91
_chemical_name_systematic
;
 ? 
;
_space_group_crystal_system monoclinic
_space_group_IT_number 12
_space_group_name_Hall '-C 2y'
_space_group_name_H-M_alt 'C 1 2/m 1'
_symmetry_space_group_name_Hall '-C 2y'
_symmetry_space_group_name_H-M 'C 1 2/m 1'
_atom_sites_solution_primary direct
_atom_sites_solution_secondary difmap
_audit_creation_date 2012-10-26
_audit_creation_method
;
  Olex2 1.1
  (compiled Nov  1 2011 20:42:30, GUI svn.r3906)
;
_cell_angle_alpha 90.00
_cell_angle_beta 99.673(5)
_cell_angle_gamma 90.00
_cell_formula_units_Z 2
_cell_length_a 6.8730(10)
_cell_length_b 11.7717(17)
_cell_length_c 13.374(2)
_cell_measurement_reflns_used 2053
_cell_measurement_temperature 100(2)
_cell_measurement_theta_max 31.701
_cell_measurement_theta_min 3.091
_cell_volume 1066.7(3)
_computing_cell_refinement 'SAINT-Plus Version 6.45 (Bruker, 2001)'
_computing_data_collection 'SMART Version 5.625 (Bruker, 2001)'
_computing_data_reduction 'SAINT-Plus Version 6.45 (Bruker, 2001)'
_computing_molecular_graphics
;
O. V. Dolomanov, L. J. Bourhis, R. J. Gildea, J. A. K. Howard and H. Puschmann,
OLEX2: a complete structure solution, refinement and analysis program.
J. Appl. Cryst. (2009). 42, 339-341.
;
_computing_publication_material
;
O. V. Dolomanov, L. J. Bourhis, R. J. Gildea, J. A. K. Howard and H. Puschmann,
OLEX2: a complete structure solution, refinement and analysis program.
J. Appl. Cryst. (2009). 42, 339-341.
;
_computing_structure_refinement 'SHELXL97 (Sheldrick, 1997)'
_computing_structure_solution 'SHELXS97 (Sheldrick, 1997)'
_diffrn_ambient_temperature 100(2)
_diffrn_measured_fraction_theta_full 1.000
_diffrn_measured_fraction_theta_max 1.000
_diffrn_measurement_device_type 'Bruker SMART APEX CCD diffractometer'
_diffrn_measurement_method 'omega and phi scans'
_diffrn_radiation_monochromator graphite
_diffrn_radiation_type MoK\a
_diffrn_radiation_wavelength 0.71073
_diffrn_reflns_av_R_equivalents 0.0654
_diffrn_reflns_av_unetI/netI 0.0406
_diffrn_reflns_limit_h_max 10
_diffrn_reflns_limit_h_min -10
_diffrn_reflns_limit_k_max 18
_diffrn_reflns_limit_k_min -17
_diffrn_reflns_limit_l_max 20
_diffrn_reflns_limit_l_min -20
_diffrn_reflns_number 15527
_diffrn_reflns_theta_full 33.12
_diffrn_reflns_theta_max 33.12
_diffrn_reflns_theta_min 1.54
_diffrn_source 'sealed tube'
_diffrn_source_current 38.0
_diffrn_source_power 1.786
_diffrn_source_target Mo
_diffrn_source_voltage 47.0
_exptl_absorpt_coefficient_mu 50.565
_exptl_absorpt_correction_T_max 1
_exptl_absorpt_correction_T_min 0.274409
_exptl_absorpt_correction_type multi-scan
_exptl_absorpt_process_details 'SADABS Version 2.05 (Bruker, 2001)'
_exptl_crystal_colour orange
_exptl_crystal_colour_primary orange
_exptl_crystal_density_diffrn 6.890
_exptl_crystal_density_method 'not measured'
_exptl_crystal_description plate
_exptl_crystal_F_000 1828
_exptl_crystal_size_max 0.05
_exptl_crystal_size_mid 0.04
_exptl_crystal_size_min 0.02
_refine_diff_density_max 5.970
_refine_diff_density_min -4.350
_refine_diff_density_rms 0.549
_refine_ls_extinction_method none
_refine_ls_goodness_of_fit_ref 1.098
_refine_ls_matrix_type full
_refine_ls_number_parameters 97
_refine_ls_number_reflns 2130
_refine_ls_number_restraints 0
_refine_ls_restrained_S_all 1.098
_refine_ls_R_factor_all 0.0476
_refine_ls_R_factor_gt 0.0380
_refine_ls_shift/su_max 0.000
_refine_ls_shift/su_mean 0.000
_refine_ls_structure_factor_coef Fsqd
_refine_ls_weighting_details 'calc w=1/[\s^2^(Fo^2^)+(0.0443P)^2^+12.4644P] where P=(Fo^2^+2Fc^2^)/3'
_refine_ls_weighting_scheme calc
_refine_ls_wR_factor_gt 0.0862
_refine_ls_wR_factor_ref 0.0899
_reflns_number_gt 1852
_reflns_number_total 2130
_reflns_threshold_expression >2sigma(I)
_cod_data_source_file ic5b00552_si_002.cif
_cod_data_source_block cr1105cs
_cod_depositor_comments 'Adding full bibliography for 4342966.cif.'
_cod_original_cell_volume 1066.6(3)
_cod_database_code 4342966

loop_
_space_group_symop_id
_space_group_symop_operation_xyz
1 'x, y, z'
2 '-x, y, -z'
3 'x+1/2, y+1/2, z'
4 '-x+1/2, y+1/2, -z'
5 '-x, -y, -z'
6 'x, -y, z'
7 '-x+1/2, -y+1/2, -z'
8 'x+1/2, -y+1/2, z'

loop_
_atom_site_label
_atom_site_type_symbol
_atom_site_fract_x
_atom_site_fract_y
_atom_site_fract_z
_atom_site_U_iso_or_equiv
_atom_site_adp_type
_atom_site_occupancy
_atom_site_symmetry_multiplicity
_atom_site_calc_flag
_atom_site_refinement_flags
U1 U 0.41533(4) 0.17732(2) 0.20644(3) 0.01073(9) Uani 1 1 d .
U2 U 0.88297(6) 0.0000 0.20290(4) 0.01099(11) Uani 1 2 d S
Mn1 Mn 0.0000 0.15120(18) 0.0000 0.0232(4) Uani 1 2 d S
Mn2 Mn 0.5000 0.014(2) 0.0000 0.024(4) Uani 0.50 2 d SP
Cs1 Cs 0.8414(3) 0.15970(17) 0.49349(15) 0.0333(7) Uani 0.392(4) 1 d P
Cs2 Cs 0.6716(11) 0.0000 0.4957(4) 0.055(2) Uani 0.223(6) 2 d SP
O1 O 0.2447(9) 0.3345(5) 0.2265(6) 0.0171(13) Uani 1 1 d .
O2 O 1.0912(9) 0.1306(6) 0.1707(6) 0.0242(15) Uani 1 1 d .
O3 O 0.4354(12) 0.1522(6) 0.3402(7) 0.0276(17) Uani 1 1 d .
O4 O 0.3801(12) 0.1963(7) 0.0652(6) 0.0271(16) Uani 1 1 d .
O5 O 0.8145(13) 0.0000 0.0510(8) 0.0202(19) Uani 1 2 d S
O6 O 0.9744(16) 0.0000 0.3363(8) 0.026(2) Uani 1 2 d S
O7 O 0.4983(12) 0.0000 0.1671(8) 0.0189(19) Uani 1 2 d S

loop_
_atom_site_aniso_label
_atom_site_aniso_U_11
_atom_site_aniso_U_22
_atom_site_aniso_U_33
_atom_site_aniso_U_23
_atom_site_aniso_U_13
_atom_site_aniso_U_12
U1 0.00776(13) 0.00776(14) 0.01708(17) 0.00061(10) 0.00328(10) 0.00040(8)
U2 0.00810(16) 0.00678(18) 0.0182(2) 0.000 0.00238(14) 0.000
Mn1 0.0366(11) 0.0180(10) 0.0167(11) 0.000 0.0094(9) 0.000
Mn2 0.0132(12) 0.042(12) 0.0162(16) 0.000 0.0039(11) 0.000
Cs1 0.0372(10) 0.0502(13) 0.0126(9) 0.0049(7) 0.0044(7) 0.0072(7)
Cs2 0.076(4) 0.069(5) 0.018(3) 0.000 -0.001(2) 0.000
O1 0.013(3) 0.012(3) 0.026(4) -0.001(2) 0.004(2) 0.0001(19)
O2 0.011(2) 0.017(3) 0.045(5) -0.001(3) 0.005(3) -0.001(2)
O3 0.027(4) 0.034(4) 0.022(4) 0.004(3) 0.004(3) 0.006(3)
O4 0.042(4) 0.025(4) 0.015(4) 0.001(3) 0.006(3) -0.001(3)
O5 0.020(4) 0.025(5) 0.017(5) 0.000 0.005(3) 0.000
O6 0.035(5) 0.025(5) 0.016(5) 0.000 -0.003(4) 0.000
O7 0.017(4) 0.007(4) 0.032(6) 0.000 0.003(4) 0.000

loop_
_atom_type_symbol
_atom_type_description
_atom_type_scat_dispersion_real
_atom_type_scat_dispersion_imag
_atom_type_scat_source
Cs Cs -0.3680 2.1192 'International Tables Vol C Tables 4.2.6.8 and 6.1.1.4'
Mn Mn 0.3368 0.7283 'International Tables Vol C Tables 4.2.6.8 and 6.1.1.4'
O O 0.0106 0.0060 'International Tables Vol C Tables 4.2.6.8 and 6.1.1.4'
U U -9.6767 9.6646 'International Tables Vol C Tables 4.2.6.8 and 6.1.1.4'

loop_
_geom_angle_atom_site_label_1
_geom_angle_atom_site_label_2
_geom_angle_atom_site_label_3
_geom_angle
_geom_angle_site_symmetry_1
_geom_angle_site_symmetry_3
U2 U1 U1 60.301(10) 3_455 8_455
Mn1 U1 U1 56.57(2) . 8_455
Mn1 U1 U1 90.587(18) 7 8_455
Mn1 U1 U2 55.87(3) 7 3_455
Mn1 U1 U2 92.19(3) . 3_455
Mn1 U1 Mn1 70.58(3) 7 .
Mn2 U1 U1 120.88(8) . 8_455
Mn2 U1 U2 123.8(4) . 3_455
Mn2 U1 Mn1 64.33(8) . .
Mn2 U1 Mn1 68.1(4) . 7
O1 U1 U1 156.19(15) 8 8_455
O1 U1 U1 30.86(16) . 8_455
O1 U1 U2 30.98(16) . 3_455
O1 U1 U2 96.86(14) 8 3_455
O1 U1 Mn1 78.45(19) . .
O1 U1 Mn1 137.3(2) 8 .
O1 U1 Mn1 80.42(18) 8 7
O1 U1 Mn1 77.27(19) . 7
O1 U1 Mn2 76.16(19) 8 .
O1 U1 Mn2 135.4(3) . .
O1 U1 O1 125.36(18) . 8
O1 U1 O2 73.1(2) . 1_455
O1 U1 O2 65.0(2) . 8_455
O1 U1 O2 161.5(2) 8 1_455
O1 U1 O2 65.9(2) 8 8_455
O1 U1 O7 71.3(3) 8 .
O1 U1 O7 163.1(3) . .
O2 U1 U1 42.28(18) 1_455 8_455
O2 U1 U1 93.16(13) 8_455 8_455
O2 U1 U2 34.08(14) 8_455 3_455
O2 U1 U2 100.75(18) 1_455 3_455
O2 U1 Mn1 36.9(2) 1_455 .
O2 U1 Mn1 105.0(2) 1_455 7
O2 U1 Mn1 39.91(18) 8_455 7
O2 U1 Mn1 105.03(16) 8_455 .
O2 U1 Mn2 89.3(2) 1_455 .
O2 U1 Mn2 100.7(4) 8_455 .
O2 U1 O2 129.2(2) 1_455 8_455
O3 U1 U1 89.5(2) . 8_455
O3 U1 U2 99.9(2) . 3_455
O3 U1 Mn1 131.4(3) . .
O3 U1 Mn1 151.0(3) . 7
O3 U1 Mn2 134.6(4) . .
O3 U1 O1 88.3(3) . .
O3 U1 O1 87.9(3) . 8
O3 U1 O2 111.1(3) . 8_455
O3 U1 O2 94.5(3) . 1_455
O3 U1 O4 176.1(3) . .
O3 U1 O7 95.7(4) . .
O4 U1 U1 89.0(3) . 8_455
O4 U1 U2 82.6(2) . 3_455
O4 U1 Mn1 45.1(3) . .
O4 U1 Mn1 32.8(2) . 7
O4 U1 Mn2 44.0(4) . .
O4 U1 O1 92.3(3) . .
O4 U1 O1 94.9(3) . 8
O4 U1 O2 72.7(3) . 8_455
O4 U1 O2 82.0(3) . 1_455
O4 U1 O7 82.6(3) . .
O7 U1 U1 132.5(2) . 8_455
O7 U1 U2 160.1(2) . 3_455
O7 U1 Mn1 86.7(2) . .
O7 U1 Mn1 105.4(2) . 7
O7 U1 Mn2 39.0(4) . .
O7 U1 O2 127.6(3) . 8_455
O7 U1 O2 90.2(3) . 1_455
Mn1 U2 U1 120.25(3) 5_655 8
Mn1 U2 U1 58.27(3) 1_655 8
Mn1 U2 Mn1 62.09(6) 5_655 1_655
Mn1 U2 Mn2 66.7(2) 5_655 5_655
Mn1 U2 Mn2 69.8(2) 1_655 5_655
Mn1 U2 Mn2 66.7(2) 1_655 .
Mn1 U2 Mn2 69.8(2) 5_655 .
Mn2 U2 U1 89.8(4) . 8
Mn2 U2 U1 95.4(4) 5_655 8
Mn2 U2 Mn2 5.6(9) 5_655 .
O1 U2 U1 31.26(16) 8 8
O1 U2 U1 154.50(16) 3_545 8
O1 U2 Mn1 79.65(19) 3_545 5_655
O1 U2 Mn1 136.7(2) 8 5_655
O1 U2 Mn1 79.66(19) 8 1_655
O1 U2 Mn1 136.7(2) 3_545 1_655
O1 U2 Mn2 77.3(4) 8 .
O1 U2 Mn2 82.3(4) 3_545 .
O1 U2 Mn2 82.3(4) 8 5_655
O1 U2 Mn2 77.3(4) 3_545 5_655
O1 U2 O1 123.3(3) 3_545 8
O1 U2 O7 65.13(17) 3_545 .
O1 U2 O7 65.13(17) 8 .
O2 U2 U1 131.59(18) 6 8
O2 U2 U1 42.57(18) . 8
O2 U2 Mn1 87.8(2) . 5_655
O2 U2 Mn1 40.3(2) 6 5_655
O2 U2 Mn1 40.3(2) . 1_655
O2 U2 Mn1 87.8(2) 6 1_655
O2 U2 Mn2 104.4(4) 6 5_655
O2 U2 Mn2 108.4(4) . 5_655
O2 U2 Mn2 104.4(4) . .
O2 U2 Mn2 108.4(4) 6 .
O2 U2 O1 73.8(2) . 8
O2 U2 O1 162.8(2) 6 8
O2 U2 O1 73.8(2) 6 3_545
O2 U2 O1 162.8(2) . 3_545
O2 U2 O2 89.1(4) 6 .
O2 U2 O7 129.8(2) . .
O2 U2 O7 129.8(2) 6 .
O5 U2 U1 90.907(17) . 8
O5 U2 Mn1 41.42(16) . 1_655
O5 U2 Mn1 41.42(16) . 5_655
O5 U2 Mn2 35.5(3) . 5_655
O5 U2 Mn2 35.5(3) . .
O5 U2 O1 96.4(2) . 8
O5 U2 O1 96.4(2) . 3_545
O5 U2 O2 81.4(3) . 6
O5 U2 O2 81.4(3) . .
O5 U2 O7 75.9(3) . .
O6 U2 U1 88.72(2) . 8
O6 U2 Mn1 134.0(2) . 5_655
O6 U2 Mn1 134.0(3) . 1_655
O6 U2 Mn2 151.3(4) . .
O6 U2 Mn2 151.3(4) . 5_655
O6 U2 O1 86.9(3) . 8
O6 U2 O1 86.9(3) . 3_545
O6 U2 O2 93.7(3) . .
O6 U2 O2 93.7(3) . 6
O6 U2 O5 173.1(4) . .
O6 U2 O7 111.0(4) . .
O7 U2 U1 93.305(7) . 8
O7 U2 Mn1 102.64(19) . 1_655
O7 U2 Mn1 102.64(19) . 5_655
O7 U2 Mn2 40.5(2) . 5_655
O7 U2 Mn2 40.5(2) . .
U1 Mn1 U1 110.61(6) 8_455 7
U2 Mn1 U1 65.862(12) 1_455 8_455
U2 Mn1 U1 174.92(4) 5_655 8_455
U2 Mn1 U1 174.92(4) 1_455 7
U2 Mn1 U1 65.862(13) 5_655 7
U2 Mn1 U2 117.91(6) 5_655 1_455
O2 Mn1 U1 48.21(18) 1_455 8_455
O2 Mn1 U1 141.99(18) 1_455 7
O2 Mn1 U1 141.99(18) 2_655 8_455
O2 Mn1 U1 48.21(18) 2_655 7
O2 Mn1 U2 38.53(16) 2_655 5_655
O2 Mn1 U2 132.23(18) 1_455 5_655
O2 Mn1 U2 38.53(16) 1_455 1_455
O2 Mn1 U2 132.23(18) 2_655 1_455
O2 Mn1 O2 167.7(4) 2_655 1_455
O2 Mn1 O4 116.0(2) 1_455 2
O2 Mn1 O4 66.6(2) 2_655 2
O2 Mn1 O4 66.6(2) 1_455 .
O2 Mn1 O4 116.0(2) 2_655 .
O2 Mn1 O5 72.6(3) 2_655 5_655
O2 Mn1 O5 98.0(3) 1_455 5_655
O2 Mn1 O5 72.6(3) 1_455 1_455
O2 Mn1 O5 98.0(3) 2_655 1_455
O4 Mn1 U1 88.0(2) 8_455 7
O4 Mn1 U1 82.02(17) 2 8_455
O4 Mn1 U1 27.3(2) 7 7
O4 Mn1 U1 27.3(2) 8_455 8_455
O4 Mn1 U1 84.94(17) 2 7
O4 Mn1 U1 82.02(17) . 7
O4 Mn1 U1 84.94(17) . 8_455
O4 Mn1 U1 88.0(2) 7 8_455
O4 Mn1 U2 151.5(2) 8_455 5_655
O4 Mn1 U2 87.5(2) 7 5_655
O4 Mn1 U2 90.85(17) 2 1_455
O4 Mn1 U2 90.85(17) . 5_655
O4 Mn1 U2 100.99(17) 2 5_655
O4 Mn1 U2 87.5(2) 8_455 1_455
O4 Mn1 U2 151.5(2) 7 1_455
O4 Mn1 U2 100.99(17) . 1_455
O4 Mn1 O2 115.1(3) 7 1_455
O4 Mn1 O2 115.1(3) 8_455 2_655
O4 Mn1 O2 75.5(3) 7 2_655
O4 Mn1 O2 75.5(3) 8_455 1_455
O4 Mn1 O4 157.0(3) . 2
O4 Mn1 O4 63.8(3) 8_455 2
O4 Mn1 O4 96.8(2) 7 2
O4 Mn1 O4 96.8(2) 8_455 .
O4 Mn1 O4 63.8(3) 7 .
O4 Mn1 O4 71.7(4) 8_455 7
O4 Mn1 O5 169.0(3) 8_455 5_655
O4 Mn1 O5 169.0(3) 7 1_455
O4 Mn1 O5 104.1(3) 8_455 1_455
O4 Mn1 O5 104.1(3) 7 5_655
O5 Mn1 U1 145.4(2) 5_655 8_455
O5 Mn1 U1 92.1(2) 1_455 8_455
O5 Mn1 U1 145.4(2) 1_455 7
O5 Mn1 U1 92.1(2) 5_655 7
O5 Mn1 U2 92.7(2) 5_655 1_455
O5 Mn1 U2 34.3(2) 1_455 1_455
O5 Mn1 U2 92.7(2) 1_455 5_655
O5 Mn1 U2 34.3(2) 5_655 5_655
O5 Mn1 O4 72.4(2) 1_455 2
O5 Mn1 O4 127.2(3) 5_655 2
O5 Mn1 O4 127.2(3) 1_455 .
O5 Mn1 O4 72.4(2) 5_655 .
O5 Mn1 O5 81.9(3) 1_455 5_655
U2 Mn2 U1 67.14(15) 5_655 2_655
U2 Mn2 U1 116.2(3) . 2_655
U2 Mn2 U2 174.4(9) 5_655 .
Mn2 Mn2 U1 123.4(4) 5_655 2_655
Mn2 Mn2 U2 87.2(4) 5_655 .
Mn2 Mn2 U2 87.2(4) 5_655 5_655
Mn2 Mn2 O4 27.6(3) 5_655 6
Mn2 Mn2 O4 148.8(4) 5_655 2_655
Mn2 Mn2 O4 148.8(4) 5_655 .
Mn2 Mn2 O4 27.6(3) 5_655 5_655
Mn2 Mn2 O5 85.6(7) 5_655 5_655
Mn2 Mn2 O5 85.6(7) 5_655 .
Mn2 Mn2 O7 85.7(7) 5_655 5_655
Mn2 Mn2 O7 85.7(7) 5_655 .
O4 Mn2 U1 85.0(7) . 2_655
O4 Mn2 U1 98.3(2) 5_655 2_655
O4 Mn2 U1 146.2(5) 6 2_655
O4 Mn2 U1 31.3(2) 2_655 2_655
O4 Mn2 U2 88.6(4) 5_655 .
O4 Mn2 U2 88.6(4) 6 5_655
O4 Mn2 U2 91.1(4) . .
O4 Mn2 U2 86.4(4) 5_655 5_655
O4 Mn2 U2 91.1(4) 2_655 5_655
O4 Mn2 U2 93.6(4) 2_655 .
O4 Mn2 U2 93.6(4) . 5_655
O4 Mn2 U2 86.4(4) 6 .
O4 Mn2 O4 121.2(3) 2_655 5_655
O4 Mn2 O4 121.2(3) . 6
O4 Mn2 O4 176.4(6) 2_655 6
O4 Mn2 O4 176.4(6) . 5_655
O4 Mn2 O4 55.2(6) 6 5_655
O4 Mn2 O4 62.3(7) . 2_655
O5 Mn2 U1 94.8(4) 5_655 2_655
O5 Mn2 U1 90.1(4) . 2_655
O5 Mn2 U2 32.7(3) . .
O5 Mn2 U2 146.5(3) . 5_655
O5 Mn2 U2 32.7(3) 5_655 5_655
O5 Mn2 U2 146.5(4) 5_655 .
O5 Mn2 O4 99.5(8) 5_655 5_655
O5 Mn2 O4 109.1(8) . .
O5 Mn2 O4 72.4(6) . 5_655
O5 Mn2 O4 99.5(8) . 6
O5 Mn2 O4 72.4(6) 5_655 6
O5 Mn2 O4 78.8(5) 5_655 .
O5 Mn2 O4 78.8(5) . 2_655
O5 Mn2 O4 109.1(8) 5_655 2_655
O5 Mn2 O5 171.1(14) 5_655 .
O5 Mn2 O7 97.8(4) 5_655 .
O5 Mn2 O7 97.8(4) . 5_655
O5 Mn2 O7 81.5(4) . .
O5 Mn2 O7 81.5(4) 5_655 5_655
O7 Mn2 U1 149.1(10) . 2_655
O7 Mn2 U1 39.1(3) 5_655 2_655
O7 Mn2 U2 49.0(2) . .
O7 Mn2 U2 130.4(3) 5_655 .
O7 Mn2 U2 49.0(2) 5_655 5_655
O7 Mn2 U2 130.4(3) . 5_655
O7 Mn2 O4 64.7(5) 5_655 5_655
O7 Mn2 O4 107.2(8) . 5_655
O7 Mn2 O4 64.7(5) . 6
O7 Mn2 O4 107.2(8) 5_655 6
O7 Mn2 O4 70.1(4) 5_655 2_655
O7 Mn2 O4 117.9(9) . 2_655
O7 Mn2 O4 70.1(4) . .
O7 Mn2 O4 117.9(9) 5_655 .
O7 Mn2 O7 171.4(13) 5_655 .
Cs1 Cs1 Cs1 120.60(10) 2_756 7_656
Cs1 Cs1 Cs1 148.62(10) 7_656 6
Cs1 Cs1 Cs1 90.0 2_756 6
Cs1 Cs1 Cs2 121.74(18) 2_756 .
Cs1 Cs1 Cs2 150.05(13) 7_656 5_756
Cs1 Cs1 Cs2 29.55(6) 2_756 5_756
Cs1 Cs1 Cs2 60.52(6) 6 5_756
Cs1 Cs1 O1 95.61(15) 2_756 8
Cs1 Cs1 O1 92.46(13) 7_656 8
Cs1 Cs1 O3 74.82(17) 2_756 8
Cs1 Cs1 O3 64.30(16) 7_656 7_656
Cs1 Cs1 O3 145.0(2) 2_756 .
Cs1 Cs1 O3 66.88(16) 7_656 8
Cs1 Cs1 O3 70.72(17) 7_656 .
Cs1 Cs1 O3 66.40(15) 2_756 7_656
Cs1 Cs1 O3 66.70(17) 7_656 2_656
Cs1 Cs1 O3 131.48(19) 2_756 2_656
Cs1 Cs1 O6 69.7(2) 2_756 5_756
Cs1 Cs1 O6 141.4(2) 7_656 .
Cs1 Cs1 O6 69.0(2) 2_756 .
Cs1 Cs1 O6 128.6(2) 7_656 5_756
Cs2 Cs1 Cs1 31.94(18) . 6
Cs2 Cs1 Cs1 116.8(2) . 7_656
Cs2 Cs1 Cs2 92.4(2) . 5_756
Cs2 Cs1 O1 91.15(19) . 8
Cs2 Cs1 O3 140.3(2) . 8
Cs2 Cs1 O3 65.6(2) . 2_656
Cs2 Cs1 O3 137.8(2) . 7_656
Cs2 Cs1 O3 65.0(2) . .
Cs2 Cs1 O6 67.8(2) . 5_756
Cs2 Cs1 O6 73.0(2) . .
O1 Cs1 Cs1 91.11(10) 8 6
O1 Cs1 Cs2 93.59(13) 8 5_756
O3 Cs1 Cs1 131.74(13) 7_656 6
O3 Cs1 Cs1 88.41(14) . 6
O3 Cs1 Cs1 88.41(15) 2_656 6
O3 Cs1 Cs1 134.53(15) 8 6
O3 Cs1 Cs2 95.51(17) 8 5_756
O3 Cs1 Cs2 125.92(18) 2_656 5_756
O3 Cs1 Cs2 132.86(17) . 5_756
O3 Cs1 Cs2 89.97(15) 7_656 5_756
O3 Cs1 O1 49.63(18) 8 8
O3 Cs1 O1 132.9(2) 2_656 8
O3 Cs1 O1 49.45(19) . 8
O3 Cs1 O1 130.75(18) 7_656 8
O3 Cs1 O3 135.02(13) . 7_656
O3 Cs1 O3 79.2(2) 2_656 7_656
O3 Cs1 O3 81.1(3) 8 7_656
O3 Cs1 O3 133.58(14) 8 2_656
O3 Cs1 O3 81.6(2) 8 .
O3 Cs1 O3 83.5(2) 2_656 .
O6 Cs1 Cs1 52.07(12) 5_756 6
O6 Cs1 Cs1 52.27(13) . 6
O6 Cs1 Cs2 50.6(2) . 5_756
O6 Cs1 Cs2 54.5(2) 5_756 5_756
O6 Cs1 O1 138.67(19) 5_756 8
O6 Cs1 O1 49.07(19) . 8
O6 Cs1 O3 82.4(2) . 8
O6 Cs1 O3 71.5(3) 5_756 2_656
O6 Cs1 O3 132.3(2) 5_756 .
O6 Cs1 O3 82.6(3) . .
O6 Cs1 O3 79.9(2) 5_756 7_656
O6 Cs1 O3 135.1(2) . 7_656
O6 Cs1 O3 144.1(2) 5_756 8
O6 Cs1 O3 138.4(2) . 2_656
O6 Cs1 O6 90.0(3) 5_756 .
Cs1 Cs2 Cs1 116.1(4) 6 .
Cs1 Cs2 Cs1 62.08(5) 5_756 4_646
Cs1 Cs2 Cs1 120.99(15) 2_756 4_646
Cs1 Cs2 Cs1 87.6(2) . 5_756
Cs1 Cs2 Cs1 28.71(13) 6 5_756
Cs1 Cs2 Cs1 58.95(12) 2_756 5_756
Cs1 Cs2 Cs1 28.71(13) . 2_756
Cs1 Cs2 Cs1 87.6(2) 6 2_756
Cs1 Cs2 Cs1 149.7(3) . 4_646
Cs1 Cs2 Cs1 33.67(11) 6 4_646
Cs1 Cs2 Cs2 121.93(18) . 5_656
Cs1 Cs2 Cs2 121.93(18) 6 5_656
Cs1 Cs2 O3 73.10(19) 6 6
Cs1 Cs2 O3 136.1(3) 6 .
Cs1 Cs2 O3 136.1(3) . 6
Cs1 Cs2 O3 73.10(19) . .
Cs1 Cs2 O3 72.50(18) 6 5_656
Cs1 Cs2 O3 135.0(3) . 5_656
Cs1 Cs2 O3 72.50(18) . 2_656
Cs1 Cs2 O3 135.0(3) 6 2_656
Cs1 Cs2 O6 69.5(2) . 5_756
Cs1 Cs2 O6 69.5(2) 6 5_756
Cs1 Cs2 O6 65.84(19) . .
Cs1 Cs2 O6 65.84(19) 6 .
Cs2 Cs2 Cs1 150.12(8) 5_656 2_756
Cs2 Cs2 Cs1 88.28(10) 5_656 4_646
Cs2 Cs2 Cs1 150.12(8) 5_656 5_756
Cs2 Cs2 O3 66.5(3) 5_656 5_656
Cs2 Cs2 O3 66.5(3) 5_656 2_656
Cs2 Cs2 O3 67.0(3) 5_656 6
Cs2 Cs2 O3 67.0(3) 5_656 .
Cs2 Cs2 O6 141.9(4) 5_656 .
Cs2 Cs2 O6 130.2(4) 5_656 5_756
O3 Cs2 Cs1 123.9(2) 2_656 4_646
O3 Cs2 Cs1 54.32(16) 6 4_646
O3 Cs2 Cs1 133.4(2) . 5_756
O3 Cs2 Cs1 127.4(2) . 4_646
O3 Cs2 Cs1 95.78(19) . 2_756
O3 Cs2 Cs1 51.03(16) 5_656 4_646
O3 Cs2 Cs1 133.4(3) 6 2_756
O3 Cs2 Cs1 125.7(2) 2_656 5_756
O3 Cs2 Cs1 95.78(18) 6 5_756
O3 Cs2 Cs1 89.97(18) 2_656 2_756
O3 Cs2 Cs1 125.7(2) 5_656 2_756
O3 Cs2 Cs1 89.97(18) 5_656 5_756
O3 Cs2 O3 73.2(3) . 6
O3 Cs2 O3 72.8(3) 2_656 5_656
O3 Cs2 O3 88.8(3) 6 5_656
O3 Cs2 O3 133.4(3) . 5_656
O3 Cs2 O3 88.8(3) . 2_656
O3 Cs2 O3 133.4(3) 6 2_656
O3 Cs2 O6 74.0(3) 2_656 5_756
O3 Cs2 O6 142.02(19) 6 5_756
O3 Cs2 O6 138.2(2) 2_656 .
O3 Cs2 O6 138.2(2) 5_656 .
O3 Cs2 O6 74.0(3) 5_656 5_756
O3 Cs2 O6 82.9(2) . .
O3 Cs2 O6 142.02(19) . 5_756
O3 Cs2 O6 82.9(2) 6 .
O6 Cs2 Cs1 89.62(8) 5_756 4_646
O6 Cs2 Cs1 50.62(17) . 5_756
O6 Cs2 Cs1 51.8(2) 5_756 2_756
O6 Cs2 Cs1 92.55(10) . 4_646
O6 Cs2 Cs1 51.8(2) 5_756 5_756
O6 Cs2 Cs1 50.62(17) . 2_756
O6 Cs2 O6 87.9(3) 5_756 .
U1 O1 U1 118.4(3) . 8_455
U1 O1 Cs1 97.1(2) . 8_455
U1 O1 Cs1 97.9(2) 8_455 8_455
U2 O1 U1 117.8(3) 3_455 .
U2 O1 U1 119.2(3) 3_455 8_455
U2 O1 Cs1 96.6(2) 3_455 8_455
U1 O2 U1 102.5(3) 1_655 8
U1 O2 Mn1 106.3(3) 1_655 1_655
U2 O2 U1 103.3(2) . 8
U2 O2 U1 141.3(4) . 1_655
U2 O2 Mn1 101.1(3) . 1_655
Mn1 O2 U1 91.9(2) 1_655 8
U1 O3 Cs1 123.4(4) . .
U1 O3 Cs1 120.4(3) . 7_656
U1 O3 Cs1 122.8(3) . 8_455
U1 O3 Cs1 137.9(4) . 2_656
U1 O3 Cs2 146.6(4) . 5_656
U1 O3 Cs2 136.8(4) . .
Cs1 O3 Cs1 38.78(12) 8_455 7_656
Cs1 O3 Cs1 44.98(13) . 7_656
Cs1 O3 Cs1 46.42(14) 8_455 2_656
Cs1 O3 Cs1 77.02(19) 2_656 7_656
Cs1 O3 Cs1 79.3(2) 8_455 .
Cs1 O3 Cs1 96.5(2) 2_656 .
Cs2 O3 Cs1 80.9(2) 5_656 .
Cs2 O3 Cs1 41.89(15) . .
Cs2 O3 Cs1 41.94(16) 5_656 2_656
Cs2 O3 Cs1 81.3(2) . 2_656
Cs2 O3 Cs1 78.4(2) . 7_656
Cs2 O3 Cs1 92.9(2) 5_656 7_656
Cs2 O3 Cs1 96.6(3) . 8_455
Cs2 O3 Cs1 81.0(2) 5_656 8_455
Cs2 O3 Cs2 46.6(3) . 5_656
U1 O4 Mn1 120.0(4) . 7
U1 O4 Mn1 105.0(3) . .
U1 O4 Mn2 104.7(4) . .
Mn1 O4 Mn1 116.2(3) 7 .
Mn1 O4 Mn2 113.0(4) 7 .
Mn2 O4 Mn1 94.4(3) . .
U2 O5 Mn1 104.3(3) . 1_655
U2 O5 Mn1 104.3(3) . 5_655
U2 O5 Mn2 111.8(4) . .
U2 O5 Mn2 111.8(4) . 5_655
Mn1 O5 Mn1 98.1(3) 1_655 5_655
Mn2 O5 Mn1 121.9(7) 5_655 1_655
Mn2 O5 Mn1 114.3(7) . 1_655
Mn2 O5 Mn1 121.9(7) . 5_655
Mn2 O5 Mn1 114.3(7) 5_655 5_655
Mn2 O5 Mn2 8.9(14) 5_655 .
U2 O6 Cs1 140.76(18) . 2_756
U2 O6 Cs1 126.0(3) . 6
U2 O6 Cs1 140.76(18) . 5_756
U2 O6 Cs1 126.0(3) . .
U2 O6 Cs2 120.2(5) . .
U2 O6 Cs2 147.7(6) . 5_756
Cs1 O6 Cs1 90.0(3) 5_756 .
Cs1 O6 Cs1 41.22(13) 2_756 .
Cs1 O6 Cs1 75.9(2) 2_756 5_756
Cs1 O6 Cs1 90.0(3) 2_756 6
Cs1 O6 Cs1 41.22(13) 5_756 6
Cs1 O6 Cs1 75.5(3) . 6
Cs1 O6 Cs2 74.9(2) 5_756 .
Cs1 O6 Cs2 74.9(2) 2_756 .
Cs1 O6 Cs2 41.14(15) . .
Cs1 O6 Cs2 41.14(15) 6 .
Cs2 O6 Cs1 77.6(3) 5_756 .
Cs2 O6 Cs1 77.6(3) 5_756 6
Cs2 O6 Cs1 42.73(15) 5_756 2_756
Cs2 O6 Cs1 42.73(15) 5_756 5_756
Cs2 O6 Cs2 92.1(3) 5_756 .
U1 O7 U1 136.3(4) . 6
U1 O7 U2 104.3(2) 6 .
U1 O7 U2 104.3(2) . .
Mn2 O7 U1 102.0(7) . .
Mn2 O7 U1 102.0(7) 5_655 6
Mn2 O7 U1 110.2(7) . 6
Mn2 O7 U1 110.2(7) 5_655 .
Mn2 O7 U2 90.5(3) 5_655 .
Mn2 O7 U2 90.5(3) . .
Mn2 O7 Mn2 8.6(13) 5_655 .

loop_
_geom_bond_atom_site_label_1
_geom_bond_atom_site_label_2
_geom_bond_distance
_geom_bond_site_symmetry_2
U1 O1 2.238(6) 8
U1 O1 2.231(6) .
U1 O2 2.646(7) 8_455
U1 O2 2.266(6) 1_455
U1 O3 1.795(9) .
U1 O4 1.877(8) .
U1 O7 2.249(4) .
U2 O1 2.213(6) 3_545
U2 O1 2.213(6) 8
U2 O2 2.191(7) 6
U2 O2 2.191(7) .
U2 O5 2.007(10) .
U2 O6 1.788(11) .
U2 O7 2.606(8) .
Mn1 O2 2.277(8) 1_455
Mn1 O2 2.277(8) 2_655
Mn1 O4 2.214(8) 7
Mn1 O4 2.665(8) .
Mn1 O4 2.665(8) 2
Mn1 O4 2.214(8) 8_455
Mn1 O5 2.356(6) 5_655
Mn1 O5 2.356(6) 1_455
Mn2 O4 2.80(2) 5_655
Mn2 O4 2.51(2) .
Mn2 O4 2.51(2) 2_655
Mn2 O4 2.80(2) 6
Mn2 O5 2.161(9) 5_655
Mn2 O5 2.161(9) .
Mn2 O7 2.243(11) 5_655
Mn2 O7 2.243(11) .
Cs1 O1 3.522(8) 8
Cs1 O3 3.161(8) 2_656
Cs1 O3 3.157(8) 8
Cs1 O3 3.325(9) 7_656
Cs1 O3 3.174(9) .
Cs1 O6 3.072(9) .
Cs1 O6 3.058(8) 5_756
Cs2 O3 3.007(9) 6
Cs2 O3 3.018(10) 2_656
Cs2 O3 3.018(10) 5_656
Cs2 O3 3.007(9) .
Cs2 O6 3.220(13) .
Cs2 O6 3.022(12) 5_756
O1 U1 2.238(6) 8_455
O1 U2 2.213(6) 3_455
O1 Cs1 3.522(8) 8_455
O2 U1 2.266(6) 1_655
O2 U1 2.646(7) 8
O2 Mn1 2.276(8) 1_655
O3 Cs1 3.157(8) 8_455
O3 Cs1 3.325(9) 7_656
O3 Cs1 3.161(8) 2_656
O3 Cs2 3.018(10) 5_656
O4 Mn1 2.214(8) 7
O5 Mn1 2.356(6) 1_655
O5 Mn1 2.356(6) 5_655
O5 Mn2 2.161(9) 5_655
O6 Cs1 3.058(8) 2_756
O6 Cs1 3.072(9) 6
O6 Cs1 3.058(8) 5_756
O6 Cs2 3.022(12) 5_756
O7 U1 2.249(4) 6
O7 Mn2 2.243(11) 5_655
